data_1562886
loop_
_publ_author_name
'Yang, Juan'
'Hu, Rui-Xiang'
'Zhang, Man-Bo'

_publ_section_title
;
 Construction of monomers and chains assembled by 3d/4f metals and
 4&#x2032;-(4-carboxyphenyl)-2,2&#x2032;:6&#x2032;,2&#x2033;-terpyridine
;
_journal_name_full 'Journal of Solid State Chemistry'
_journal_page_first 398
_journal_page_last 403
_journal_paper_doi 10.1016/j.jssc.2012.07.002
_journal_volume 196
_journal_year 2012
_chemical_formula_sum 'C44 H29 N6 O4.5 Zn'
_chemical_formula_weight 779.10
_space_group_IT_number 15
_space_group_name_Hall '-C 2yc'
_space_group_name_H-M_alt 'C 1 2/c 1'
_symmetry_cell_setting monoclinic
_symmetry_space_group_name_H-M 'C 1 2/c 1'
_atom_sites_solution_hydrogens geom
_atom_sites_solution_primary direct
_atom_sites_solution_secondary difmap
_audit_creation_method SHELXL-97
_cell_angle_alpha 90.00
_cell_angle_beta 119.12(3)
_cell_angle_gamma 90.00
_cell_formula_units_Z 8
_cell_length_a 33.088(7)
_cell_length_b 10.035(2)
_cell_length_c 24.697(5)
_cell_measurement_reflns_used 9928
_cell_measurement_temperature 153(2)
_cell_measurement_theta_max 27.4890
_cell_measurement_theta_min 3.0788
_cell_volume 7164(3)
_computing_cell_refinement 'CrystalClear (Rigaku Inc., 2008)'
_computing_data_collection 'CrystalClear (Rigaku Inc., 2008)'
_computing_data_reduction 'CrystalClear (Rigaku Inc., 2008)'
_computing_molecular_graphics 'SHELXL-97 (Sheldrick, 1997)'
_computing_publication_material 'SHELXL-97 (Sheldrick, 1997)'
_computing_structure_refinement 'SHELXL-97 (Sheldrick, 1997)'
_computing_structure_solution 'SHELXS-97 (Sheldrick, 1990)'
_diffrn_ambient_temperature 153(2)
_diffrn_measured_fraction_theta_full 0.997
_diffrn_measured_fraction_theta_max 0.997
_diffrn_measurement_device_type 'Bruker P4'
_diffrn_measurement_method 'phi and omega scans'
_diffrn_radiation_monochromator graphite
_diffrn_radiation_source 'fine-focus sealed tube'
_diffrn_radiation_type MoK\a
_diffrn_radiation_wavelength 0.71073
_diffrn_reflns_av_R_equivalents 0.0453
_diffrn_reflns_av_sigmaI/netI 0.0486
_diffrn_reflns_limit_h_max 42
_diffrn_reflns_limit_h_min -32
_diffrn_reflns_limit_k_max 13
_diffrn_reflns_limit_k_min -12
_diffrn_reflns_limit_l_max 31
_diffrn_reflns_limit_l_min -32
_diffrn_reflns_number 27619
_diffrn_reflns_theta_full 27.48
_diffrn_reflns_theta_max 27.48
_diffrn_reflns_theta_min 3.08
_diffrn_standards_decay_% none
_diffrn_standards_interval_count none
_diffrn_standards_interval_time none
_diffrn_standards_number none
_exptl_absorpt_coefficient_mu 0.742
_exptl_absorpt_correction_T_max 1.0000
_exptl_absorpt_correction_T_min 0.8288
_exptl_absorpt_correction_type empirical
_exptl_crystal_colour Yellow
_exptl_crystal_density_diffrn 1.445
_exptl_crystal_density_method 'not measured'
_exptl_crystal_description Prism
_exptl_crystal_F_000 3208
_exptl_crystal_size_max 0.3740
_exptl_crystal_size_mid 0.2520
_exptl_crystal_size_min 0.1650
_refine_diff_density_max 0.374
_refine_diff_density_min -0.330
_refine_diff_density_rms 0.065
_refine_ls_extinction_method SHELXL
_refine_ls_goodness_of_fit_ref 1.069
_refine_ls_hydrogen_treatment mixed
_refine_ls_matrix_type full
_refine_ls_number_parameters 507
_refine_ls_number_reflns 8183
_refine_ls_number_restraints 0
_refine_ls_restrained_S_all 1.069
_refine_ls_R_factor_all 0.0609
_refine_ls_R_factor_gt 0.0473
_refine_ls_shift/su_max 0.006
_refine_ls_shift/su_mean 0.000
_refine_ls_structure_factor_coef Fsqd
_refine_ls_weighting_details 'calc w=1/[\s^2^(Fo^2^)+(0.0425P)^2^+7.1455P] where P=(Fo^2^+2Fc^2^)/3'
_refine_ls_weighting_scheme calc
_refine_ls_wR_factor_gt 0.0994
_refine_ls_wR_factor_ref 0.1063
_reflns_number_gt 6813
_reflns_number_total 8183
_reflns_threshold_expression >2sigma(I)
_cod_data_source_file JSSC-2012-196-398.cif
_cod_data_source_block 7
_cod_depositor_comments
;
The following automatic conversions were performed:

data item '_symmetry_cell_setting' value 'Monoclinic' was changed to
'monoclinic' in accordance with the built-in table derived from the
CIF Core dictionary named 'cif_core.dic' version 2.4.5 last updated
on 2014-11-21.

Automatic conversion script
Id: cif_fix_values 8369 2020-08-20 11:38:08Z andrius 
;
_cod_original_cell_volume 7164(2)
_cod_original_sg_symbol_H-M C2/c
_cod_original_formula_sum 'C44 H29 N6 O4.50 Zn'
_cod_database_code 1562886

loop_
_symmetry_equiv_pos_as_xyz
'x, y, z'
'-x, y, -z+1/2'
'x+1/2, y+1/2, z'
'-x+1/2, y+1/2, -z+1/2'
'-x, -y, -z'
'x, -y, z-1/2'
'-x+1/2, -y+1/2, -z'
'x+1/2, -y+1/2, z-1/2'

loop_
_atom_site_label
_atom_site_type_symbol
_atom_site_fract_x
_atom_site_fract_y
_atom_site_fract_z
_atom_site_U_iso_or_equiv
_atom_site_adp_type
_atom_site_occupancy
_atom_site_symmetry_multiplicity
_atom_site_calc_flag
_atom_site_refinement_flags
_atom_site_disorder_assembly
_atom_site_disorder_group
Zn1 Zn 1.213883(9) -0.56856(3) 0.881142(11) 0.01961(8) Uani 1 1 d . . .
N1 N 1.17446(6) -0.72108(19) 0.89759(8) 0.0221(4) Uani 1 1 d . . .
N2 N 1.23267(6) -0.54811(18) 0.97377(8) 0.0180(4) Uani 1 1 d . . .
N3 N 1.26786(6) -0.41463(18) 0.91550(8) 0.0205(4) Uani 1 1 d . . .
N4 N 0.97032(8) 0.2983(2) 0.63007(10) 0.0386(5) Uani 1 1 d . . .
N5 N 0.94602(7) 0.0622(2) 0.50854(9) 0.0254(4) Uani 1 1 d . . .
N6 N 0.93877(7) -0.2525(2) 0.43372(9) 0.0307(5) Uani 1 1 d . . .
O1 O 1.31545(6) -0.30767(17) 1.37514(7) 0.0291(4) Uani 1 1 d . . .
O2 O 1.23896(6) -0.32259(16) 1.33906(7) 0.0263(4) Uani 1 1 d . . .
O3 O 1.16246(6) -0.48898(16) 0.80696(7) 0.0274(4) Uani 1 1 d . . .
O4 O 1.15148(7) -0.3636(2) 0.87248(8) 0.0460(5) Uani 1 1 d . . .
O5 O 1.0000 0.1474(3) 0.7500 0.0541(9) Uani 1 2 d S . .
H5A H 1.006(3) 0.200(7) 0.778(3) 0.081 Uiso 0.50 1 d P . .
H5B H 1.066(2) 0.182(7) 0.736(3) 0.081 Uiso 0.50 1 d P . .
C1 C 1.27567(8) -0.3318(2) 1.33412(10) 0.0222(5) Uani 1 1 d . . .
C2 C 1.26811(8) -0.3756(2) 1.27083(10) 0.0208(5) Uani 1 1 d . . .
C3 C 1.22926(8) -0.4478(2) 1.23062(10) 0.0231(5) Uani 1 1 d . . .
H3A H 1.2068 -0.4672 1.2417 0.028 Uiso 1 1 calc R . .
C4 C 1.22358(8) -0.4913(2) 1.17391(10) 0.0227(5) Uani 1 1 d . . .
H4A H 1.1977 -0.5416 1.1478 0.027 Uiso 1 1 calc R . .
C5 C 1.25655(8) -0.4599(2) 1.15573(10) 0.0197(5) Uani 1 1 d . . .
C6 C 1.29550(8) -0.3883(2) 1.19682(10) 0.0231(5) Uani 1 1 d . . .
H6A H 1.3180 -0.3675 1.1859 0.028 Uiso 1 1 calc R . .
C7 C 1.30137(8) -0.3474(2) 1.25370(10) 0.0231(5) Uani 1 1 d . . .
H7A H 1.3279 -0.3006 1.2807 0.028 Uiso 1 1 calc R . .
C8 C 1.24847(7) -0.4944(2) 1.09268(9) 0.0189(4) Uani 1 1 d . . .
C9 C 1.21800(8) -0.5950(2) 1.05702(10) 0.0197(5) Uani 1 1 d . . .
H9A H 1.2028 -0.6457 1.0730 0.024 Uiso 1 1 calc R . .
C10 C 1.21054(7) -0.6189(2) 0.99746(9) 0.0174(4) Uani 1 1 d . . .
C11 C 1.26217(7) -0.4520(2) 1.00721(10) 0.0182(4) Uani 1 1 d . . .
C12 C 1.27080(8) -0.4218(2) 1.06663(9) 0.0199(5) Uani 1 1 d . . .
H12A H 1.2913 -0.3539 1.0890 0.024 Uiso 1 1 calc R . .
C13 C 1.17898(7) -0.7227(2) 0.95494(10) 0.0190(4) Uani 1 1 d . . .
C14 C 1.15604(8) -0.8153(2) 0.97228(11) 0.0235(5) Uani 1 1 d . . .
H14A H 1.1598 -0.8156 1.0122 0.028 Uiso 1 1 calc R . .
C15 C 1.12732(8) -0.9073(2) 0.92835(11) 0.0264(5) Uani 1 1 d . . .
H15A H 1.1118 -0.9710 0.9387 0.032 Uiso 1 1 calc R . .
C16 C 1.12192(9) -0.9036(3) 0.86932(11) 0.0302(6) Uani 1 1 d . . .
H16A H 1.1023 -0.9633 0.8391 0.036 Uiso 1 1 calc R . .
C17 C 1.14632(9) -0.8094(2) 0.85624(11) 0.0286(5) Uani 1 1 d . . .
H17A H 1.1429 -0.8076 0.8166 0.034 Uiso 1 1 calc R . .
C18 C 1.28734(8) -0.3581(2) 0.88469(11) 0.0249(5) Uani 1 1 d . . .
H18A H 1.2756 -0.3789 0.8430 0.030 Uiso 1 1 calc R . .
C19 C 1.32392(8) -0.2709(2) 0.91173(11) 0.0258(5) Uani 1 1 d . . .
H19A H 1.3369 -0.2350 0.8890 0.031 Uiso 1 1 calc R . .
C20 C 1.34089(8) -0.2377(3) 0.97314(11) 0.0290(5) Uani 1 1 d . . .
H20A H 1.3653 -0.1780 0.9924 0.035 Uiso 1 1 calc R . .
C21 C 1.32110(8) -0.2941(2) 1.00585(10) 0.0248(5) Uani 1 1 d . . .
H21A H 1.3320 -0.2729 1.0473 0.030 Uiso 1 1 calc R . .
C22 C 1.28485(8) -0.3825(2) 0.97568(10) 0.0196(5) Uani 1 1 d . . .
C23 C 1.14166(8) -0.3975(2) 0.81959(10) 0.0244(5) Uani 1 1 d . . .
C24 C 1.10354(8) -0.3259(2) 0.76490(10) 0.0224(5) Uani 1 1 d . . .
C25 C 1.07758(8) -0.2283(2) 0.77349(11) 0.0275(5) Uani 1 1 d . . .
H25A H 1.0818 -0.2124 0.8130 0.033 Uiso 1 1 calc R . .
C26 C 1.04536(8) -0.1539(2) 0.72390(11) 0.0279(5) Uani 1 1 d . . .
H26A H 1.0286 -0.0876 0.7305 0.034 Uiso 1 1 calc R . .
C27 C 1.03795(8) -0.1780(2) 0.66405(10) 0.0235(5) Uani 1 1 d . . .
C28 C 1.06335(8) -0.2784(2) 0.65560(10) 0.0273(5) Uani 1 1 d . . .
H28A H 1.0584 -0.2967 0.6159 0.033 Uiso 1 1 calc R . .
C29 C 1.09583(8) -0.3513(2) 0.70530(11) 0.0257(5) Uani 1 1 d . . .
H29A H 1.1126 -0.4178 0.6988 0.031 Uiso 1 1 calc R . .
C30 C 1.00485(8) -0.0960(2) 0.61080(11) 0.0242(5) Uani 1 1 d . . .
C31 C 0.99760(8) 0.0379(2) 0.61801(11) 0.0254(5) Uani 1 1 d . . .
H31A H 1.0123 0.0770 0.6571 0.030 Uiso 1 1 calc R . .
C32 C 0.96819(8) 0.1127(2) 0.56641(11) 0.0247(5) Uani 1 1 d . . .
C33 C 0.95270(8) -0.0674(2) 0.50181(11) 0.0242(5) Uani 1 1 d . . .
C34 C 0.98148(8) -0.1487(2) 0.55138(11) 0.0255(5) Uani 1 1 d . . .
H34A H 0.9850 -0.2381 0.5447 0.031 Uiso 1 1 calc R . .
C35 C 0.96055(8) 0.2569(2) 0.57326(12) 0.0277(5) Uani 1 1 d . . .
C36 C 0.96388(12) 0.4277(3) 0.63668(15) 0.0523(8) Uani 1 1 d . . .
H36A H 0.9703 0.4575 0.6757 0.063 Uiso 1 1 calc R . .
C37 C 0.94835(12) 0.5195(3) 0.58940(16) 0.0533(9) Uani 1 1 d . . .
H37A H 0.9442 0.6083 0.5962 0.064 Uiso 1 1 calc R . .
C38 C 0.93923(12) 0.4763(3) 0.53204(16) 0.0526(9) Uani 1 1 d . . .
H38A H 0.9297 0.5361 0.4993 0.063 Uiso 1 1 calc R . .
C39 C 0.94440(11) 0.3429(3) 0.52333(14) 0.0410(7) Uani 1 1 d . . .
H39A H 0.9371 0.3111 0.4842 0.049 Uiso 1 1 calc R . .
C40 C 0.92867(8) -0.1243(2) 0.43795(11) 0.0252(5) Uani 1 1 d . . .
C41 C 0.89827(8) -0.0507(3) 0.38634(11) 0.0300(6) Uani 1 1 d . . .
H41A H 0.8915 0.0374 0.3903 0.036 Uiso 1 1 calc R . .
C42 C 0.87844(10) -0.1118(3) 0.32899(12) 0.0382(7) Uani 1 1 d . . .
H42A H 0.8579 -0.0648 0.2938 0.046 Uiso 1 1 calc R . .
C43 C 0.88912(10) -0.2425(3) 0.32400(12) 0.0376(6) Uani 1 1 d . . .
H43A H 0.8764 -0.2850 0.2857 0.045 Uiso 1 1 calc R . .
C44 C 0.91940(9) -0.3080(3) 0.37781(12) 0.0348(6) Uani 1 1 d . . .
H44A H 0.9267 -0.3962 0.3748 0.042 Uiso 1 1 calc R . .

loop_
_atom_site_aniso_label
_atom_site_aniso_U_11
_atom_site_aniso_U_22
_atom_site_aniso_U_33
_atom_site_aniso_U_23
_atom_site_aniso_U_13
_atom_site_aniso_U_12
Zn1 0.02363(14) 0.02404(15) 0.01169(13) 0.00160(10) 0.00902(10) 0.00328(11)
N1 0.0247(10) 0.0262(10) 0.0152(9) -0.0010(8) 0.0094(8) 0.0020(8)
N2 0.0191(9) 0.0230(9) 0.0128(8) 0.0028(7) 0.0085(7) 0.0042(8)
N3 0.0247(10) 0.0225(10) 0.0167(9) 0.0027(8) 0.0119(8) 0.0031(8)
N4 0.0462(14) 0.0286(12) 0.0321(12) 0.0018(10) 0.0121(11) 0.0023(11)
N5 0.0215(10) 0.0291(11) 0.0270(10) 0.0074(9) 0.0128(9) 0.0053(9)
N6 0.0320(11) 0.0351(12) 0.0247(10) 0.0031(9) 0.0136(9) 0.0042(10)
O1 0.0348(10) 0.0348(10) 0.0178(8) -0.0047(7) 0.0128(7) 0.0020(8)
O2 0.0386(10) 0.0249(8) 0.0266(9) -0.0009(7) 0.0247(8) -0.0025(7)
O3 0.0289(9) 0.0293(9) 0.0190(8) 0.0035(7) 0.0078(7) 0.0082(7)
O4 0.0564(13) 0.0499(12) 0.0166(9) -0.0026(8) 0.0058(9) 0.0215(10)
O5 0.096(3) 0.0297(16) 0.0373(17) 0.000 0.0330(19) 0.000
C1 0.0353(13) 0.0174(11) 0.0184(11) 0.0004(9) 0.0167(10) -0.0010(10)
C2 0.0313(12) 0.0191(11) 0.0169(10) 0.0003(9) 0.0156(10) 0.0009(10)
C3 0.0302(12) 0.0246(12) 0.0207(11) 0.0004(9) 0.0173(10) -0.0029(10)
C4 0.0270(12) 0.0252(12) 0.0175(11) -0.0028(9) 0.0122(10) -0.0033(10)
C5 0.0261(12) 0.0206(11) 0.0133(10) 0.0011(8) 0.0104(9) 0.0021(9)
C6 0.0254(12) 0.0301(12) 0.0178(11) 0.0010(9) 0.0135(10) 0.0000(10)
C7 0.0253(12) 0.0265(12) 0.0169(11) -0.0021(9) 0.0099(9) -0.0035(10)
C8 0.0207(11) 0.0237(11) 0.0131(10) 0.0037(9) 0.0089(9) 0.0066(9)
C9 0.0234(11) 0.0231(11) 0.0148(10) 0.0032(9) 0.0111(9) 0.0034(9)
C10 0.0183(10) 0.0195(10) 0.0138(10) 0.0033(8) 0.0073(8) 0.0057(9)
C11 0.0191(11) 0.0205(11) 0.0147(10) 0.0024(9) 0.0079(9) 0.0063(9)
C12 0.0212(11) 0.0236(11) 0.0135(10) 0.0008(9) 0.0073(9) 0.0012(9)
C13 0.0181(10) 0.0238(11) 0.0159(10) 0.0009(9) 0.0089(9) 0.0041(9)
C14 0.0222(11) 0.0294(12) 0.0209(11) 0.0020(10) 0.0121(10) 0.0031(10)
C15 0.0213(11) 0.0290(13) 0.0299(13) 0.0003(10) 0.0133(10) 0.0016(10)
C16 0.0268(13) 0.0323(14) 0.0261(13) -0.0070(11) 0.0086(10) -0.0036(11)
C17 0.0342(13) 0.0324(13) 0.0174(11) -0.0044(10) 0.0112(10) -0.0013(11)
C18 0.0350(13) 0.0253(12) 0.0205(11) 0.0040(10) 0.0182(10) 0.0047(10)
C19 0.0292(12) 0.0281(12) 0.0283(12) 0.0081(10) 0.0204(11) 0.0046(10)
C20 0.0282(13) 0.0289(13) 0.0311(13) 0.0018(11) 0.0153(11) -0.0031(11)
C21 0.0275(12) 0.0291(13) 0.0171(11) 0.0004(10) 0.0102(10) -0.0012(10)
C22 0.0230(11) 0.0195(11) 0.0181(10) 0.0032(9) 0.0114(9) 0.0036(9)
C23 0.0257(12) 0.0217(11) 0.0189(11) 0.0007(9) 0.0055(10) -0.0001(10)
C24 0.0233(11) 0.0219(11) 0.0184(11) -0.0008(9) 0.0073(9) -0.0019(9)
C25 0.0345(13) 0.0279(13) 0.0190(11) 0.0006(10) 0.0122(10) 0.0042(11)
C26 0.0286(13) 0.0277(13) 0.0265(13) 0.0016(10) 0.0126(11) 0.0073(10)
C27 0.0198(11) 0.0248(12) 0.0220(11) 0.0040(10) 0.0071(9) 0.0010(9)
C28 0.0306(13) 0.0320(13) 0.0163(11) 0.0015(10) 0.0091(10) 0.0062(11)
C29 0.0279(13) 0.0238(12) 0.0237(12) 0.0009(10) 0.0110(10) 0.0056(10)
C30 0.0206(11) 0.0275(12) 0.0238(12) 0.0065(10) 0.0103(10) 0.0028(10)
C31 0.0223(12) 0.0278(12) 0.0244(12) 0.0046(10) 0.0102(10) 0.0009(10)
C32 0.0209(11) 0.0276(12) 0.0274(12) 0.0045(10) 0.0133(10) 0.0009(10)
C33 0.0179(11) 0.0307(13) 0.0242(12) 0.0058(10) 0.0103(9) 0.0022(10)
C34 0.0236(12) 0.0256(12) 0.0264(12) 0.0055(10) 0.0114(10) 0.0039(10)
C35 0.0239(12) 0.0266(12) 0.0335(13) 0.0077(11) 0.0145(11) 0.0040(10)
C36 0.075(2) 0.0322(16) 0.0396(17) -0.0014(13) 0.0203(17) 0.0071(16)
C37 0.073(2) 0.0282(15) 0.061(2) 0.0056(15) 0.0337(19) 0.0126(16)
C38 0.078(2) 0.0367(16) 0.059(2) 0.0241(15) 0.0454(19) 0.0253(16)
C39 0.0591(19) 0.0373(15) 0.0420(16) 0.0157(13) 0.0367(15) 0.0201(14)
C40 0.0214(11) 0.0320(13) 0.0231(12) 0.0059(10) 0.0114(10) 0.0020(10)
C41 0.0283(13) 0.0361(14) 0.0265(13) 0.0092(11) 0.0139(11) 0.0057(11)
C42 0.0388(15) 0.0494(17) 0.0227(13) 0.0124(12) 0.0122(12) 0.0066(13)
C43 0.0428(16) 0.0482(17) 0.0226(13) 0.0011(12) 0.0165(12) 0.0026(14)
C44 0.0394(15) 0.0392(15) 0.0281(13) 0.0011(12) 0.0181(12) 0.0039(12)

loop_
_atom_type_symbol
_atom_type_description
_atom_type_scat_dispersion_real
_atom_type_scat_dispersion_imag
_atom_type_scat_source
C C 0.0033 0.0016 'International Tables Vol C Tables 4.2.6.8 and 6.1.1.4'
H H 0.0000 0.0000 'International Tables Vol C Tables 4.2.6.8 and 6.1.1.4'
N N 0.0061 0.0033 'International Tables Vol C Tables 4.2.6.8 and 6.1.1.4'
O O 0.0106 0.0060 'International Tables Vol C Tables 4.2.6.8 and 6.1.1.4'
Zn Zn 0.2839 1.4301 'International Tables Vol C Tables 4.2.6.8 and 6.1.1.4'

loop_
_geom_angle_atom_site_label_1
_geom_angle_atom_site_label_2
_geom_angle_atom_site_label_3
_geom_angle
_geom_angle_site_symmetry_1
_geom_angle_site_symmetry_3
O2 Zn1 O3 97.51(7) 6_545 .
O2 Zn1 N2 131.95(7) 6_545 .
O3 Zn1 N2 130.48(7) . .
O2 Zn1 N1 98.91(7) 6_545 .
O3 Zn1 N1 97.73(7) . .
N2 Zn1 N1 75.39(7) . .
O2 Zn1 N3 97.06(7) 6_545 .
O3 Zn1 N3 104.30(7) . .
N2 Zn1 N3 75.68(7) . .
N1 Zn1 N3 150.74(7) . .
C17 N1 C13 118.4(2) . .
C17 N1 Zn1 125.81(15) . .
C13 N1 Zn1 115.75(15) . .
C11 N2 C10 120.19(18) . .
C11 N2 Zn1 119.46(14) . .
C10 N2 Zn1 119.73(14) . .
C18 N3 C22 117.9(2) . .
C18 N3 Zn1 127.17(15) . .
C22 N3 Zn1 114.76(15) . .
C36 N4 C35 117.1(2) . .
C33 N5 C32 117.2(2) . .
C44 N6 C40 117.9(2) . .
C1 O2 Zn1 132.78(15) . 6_546
C23 O3 Zn1 113.00(14) . .
O1 C1 O2 126.1(2) . .
O1 C1 C2 118.5(2) . .
O2 C1 C2 115.4(2) . .
C3 C2 C7 119.0(2) . .
C3 C2 C1 121.2(2) . .
C7 C2 C1 119.7(2) . .
C2 C3 C4 120.6(2) . .
C3 C4 C5 120.5(2) . .
C6 C5 C4 118.1(2) . .
C6 C5 C8 121.0(2) . .
C4 C5 C8 120.8(2) . .
C7 C6 C5 121.1(2) . .
C6 C7 C2 120.6(2) . .
C9 C8 C12 117.89(19) . .
C9 C8 C5 122.40(19) . .
C12 C8 C5 119.7(2) . .
C10 C9 C8 119.7(2) . .
N2 C10 C9 121.1(2) . .
N2 C10 C13 114.06(18) . .
C9 C10 C13 124.8(2) . .
N2 C11 C12 121.7(2) . .
N2 C11 C22 114.66(18) . .
C12 C11 C22 123.7(2) . .
C11 C12 C8 119.4(2) . .
N1 C13 C14 122.1(2) . .
N1 C13 C10 114.42(19) . .
C14 C13 C10 123.44(19) . .
C15 C14 C13 118.1(2) . .
C16 C15 C14 119.7(2) . .
C17 C16 C15 118.4(2) . .
N1 C17 C16 123.2(2) . .
N3 C18 C19 123.2(2) . .
C18 C19 C20 118.6(2) . .
C19 C20 C21 119.2(2) . .
C22 C21 C20 118.7(2) . .
N3 C22 C21 122.3(2) . .
N3 C22 C11 114.7(2) . .
C21 C22 C11 122.9(2) . .
O4 C23 O3 124.3(2) . .
O4 C23 C24 119.5(2) . .
O3 C23 C24 116.11(19) . .
C25 C24 C29 118.9(2) . .
C25 C24 C23 120.7(2) . .
C29 C24 C23 120.3(2) . .
C24 C25 C26 120.9(2) . .
C25 C26 C27 120.3(2) . .
C28 C27 C26 118.5(2) . .
C28 C27 C30 120.5(2) . .
C26 C27 C30 121.0(2) . .
C29 C28 C27 121.0(2) . .
C28 C29 C24 120.4(2) . .
C34 C30 C31 117.5(2) . .
C34 C30 C27 121.1(2) . .
C31 C30 C27 121.4(2) . .
C32 C31 C30 119.5(2) . .
N5 C32 C31 123.2(2) . .
N5 C32 C35 116.7(2) . .
C31 C32 C35 120.1(2) . .
N5 C33 C34 122.8(2) . .
N5 C33 C40 117.8(2) . .
C34 C33 C40 119.4(2) . .
C30 C34 C33 119.8(2) . .
N4 C35 C39 122.1(2) . .
N4 C35 C32 116.8(2) . .
C39 C35 C32 121.2(2) . .
N4 C36 C37 124.2(3) . .
C38 C37 C36 118.0(3) . .
C37 C38 C39 119.2(3) . .
C38 C39 C35 119.4(3) . .
N6 C40 C41 122.2(2) . .
N6 C40 C33 115.0(2) . .
C41 C40 C33 122.8(2) . .
C42 C41 C40 118.4(2) . .
C43 C42 C41 119.9(2) . .
C42 C43 C44 117.6(2) . .
N6 C44 C43 123.9(3) . .

loop_
_geom_bond_atom_site_label_1
_geom_bond_atom_site_label_2
_geom_bond_distance
_geom_bond_site_symmetry_2
Zn1 O2 1.9497(16) 6_545
Zn1 O3 1.9634(17) .
Zn1 N2 2.0684(18) .
Zn1 N1 2.174(2) .
Zn1 N3 2.196(2) .
N1 C17 1.330(3) .
N1 C13 1.350(3) .
N2 C11 1.334(3) .
N2 C10 1.341(3) .
N3 C18 1.339(3) .
N3 C22 1.348(3) .
N4 C36 1.339(4) .
N4 C35 1.343(3) .
N5 C33 1.344(3) .
N5 C32 1.348(3) .
N6 C44 1.329(3) .
N6 C40 1.346(3) .
O1 C1 1.233(3) .
O2 C1 1.282(3) .
O2 Zn1 1.9497(16) 6_546
O3 C23 1.274(3) .
O4 C23 1.231(3) .
C1 C2 1.523(3) .
C2 C3 1.386(3) .
C2 C7 1.386(3) .
C3 C4 1.390(3) .
C4 C5 1.403(3) .
C5 C6 1.391(3) .
C5 C8 1.487(3) .
C6 C7 1.383(3) .
C8 C9 1.395(3) .
C8 C12 1.397(3) .
C9 C10 1.389(3) .
C10 C13 1.487(3) .
C11 C12 1.385(3) .
C11 C22 1.491(3) .
C13 C14 1.393(3) .
C14 C15 1.388(3) .
C15 C16 1.380(3) .
C16 C17 1.380(3) .
C18 C19 1.375(3) .
C19 C20 1.378(3) .
C20 C21 1.384(3) .
C21 C22 1.382(3) .
C23 C24 1.508(3) .
C24 C25 1.386(3) .
C24 C29 1.389(3) .
C25 C26 1.387(3) .
C26 C27 1.397(3) .
C27 C28 1.391(3) .
C27 C30 1.485(3) .
C28 C29 1.383(3) .
C30 C34 1.388(3) .
C30 C31 1.392(3) .
C31 C32 1.388(3) .
C32 C35 1.493(3) .
C33 C34 1.392(3) .
C33 C40 1.492(3) .
C35 C39 1.382(3) .
C36 C37 1.375(4) .
C37 C38 1.368(4) .
C38 C39 1.380(4) .
C40 C41 1.390(3) .
C41 C42 1.381(4) .
C42 C43 1.380(4) .
C43 C44 1.380(4) .
